data_1559841
loop_
_publ_author_name
'Chen, P.Y.'
'Wang, Guirong'

_publ_section_title
;
 Syntheses, structure determination and characterization of two novel
 non-centrosymmetric mixed alkali rare-earth orthoborates: K3Li3RE7(BO3)9
 (RE=Dy, Tb)
;
_journal_name_full 'Solid State Sciences'
_journal_page_first 106442
_journal_paper_doi 10.1016/j.solidstatesciences.2020.106442
_journal_volume 108
_journal_year 2020
_chemical_formula_sum 'B9 Dy7 K3 Li3 O27'
_chemical_formula_weight 1804.91
_space_group_crystal_system orthorhombic
_space_group_IT_number 29
_space_group_name_Hall 'P 2c -2ac'
_space_group_name_H-M_alt 'P c a 21'
_atom_sites_solution_hydrogens .
_audit_creation_method SHELXL-2018/3
_cell_angle_alpha 90
_cell_angle_beta 90
_cell_angle_gamma 90
_cell_formula_units_Z 4
_cell_length_a 20.8225(5)
_cell_length_b 6.4118(2)
_cell_length_c 17.4976(4)
_cell_measurement_reflns_used 9452
_cell_measurement_temperature 301(2)
_cell_measurement_theta_max 33.28
_cell_measurement_theta_min 2.28
_cell_volume 2336.10(11)
_computing_structure_refinement 'SHELXL-2018/3 (Sheldrick, 2018)'
_diffrn_ambient_temperature 301(2)
_diffrn_measured_fraction_theta_full 1.000
_diffrn_measured_fraction_theta_max 0.998
_diffrn_measurement_device_type 'Rigaku XtaLAB AFC12'
_diffrn_radiation_type MoK\a
_diffrn_radiation_wavelength 0.71073
_diffrn_reflns_av_R_equivalents 0.0468
_diffrn_reflns_av_unetI/netI 0.0157
_diffrn_reflns_Laue_measured_fraction_full 1.000
_diffrn_reflns_Laue_measured_fraction_max 0.998
_diffrn_reflns_limit_h_max 32
_diffrn_reflns_limit_h_min -32
_diffrn_reflns_limit_k_max 9
_diffrn_reflns_limit_k_min -9
_diffrn_reflns_limit_l_max 26
_diffrn_reflns_limit_l_min -26
_diffrn_reflns_number 160676
_diffrn_reflns_point_group_measured_fraction_full 1.000
_diffrn_reflns_point_group_measured_fraction_max 0.998
_diffrn_reflns_theta_full 25.242
_diffrn_reflns_theta_max 33.294
_diffrn_reflns_theta_min 1.956
_exptl_absorpt_coefficient_mu 22.755
_exptl_absorpt_correction_type multi-scan
_exptl_absorpt_process_details 'North et al., 1968'
_exptl_crystal_colour COLORLESS
_exptl_crystal_density_diffrn 5.132
_exptl_crystal_description PRISM
_exptl_crystal_F_000 3156
_exptl_crystal_size_max 0.136
_exptl_crystal_size_mid 0.128
_exptl_crystal_size_min 0.080
_exptl_transmission_factor_max 0.3
_exptl_transmission_factor_min 0.15
_refine_diff_density_max 1.836
_refine_diff_density_min -2.309
_refine_diff_density_rms 0.288
_refine_ls_abs_structure_details
;
 Flack x determined using 4280 quotients [(I+)-(I-)]/[(I+)+(I-)]
 (Parsons, Flack and Wagner, Acta Cryst. B69 (2013) 249-259).
;
_refine_ls_abs_structure_Flack 0.003(4)
_refine_ls_extinction_coef 0.00492(6)
_refine_ls_extinction_expression Fc^*^=kFc[1+0.001xFc^2^\l^3^/sin(2\q)]^-1/4^
_refine_ls_extinction_method 'SHELXL-2018/3 (Sheldrick 2018)'
_refine_ls_goodness_of_fit_ref 1.277
_refine_ls_hydrogen_treatment undef
_refine_ls_matrix_type full
_refine_ls_number_parameters 443
_refine_ls_number_reflns 8988
_refine_ls_number_restraints 1
_refine_ls_restrained_S_all 1.277
_refine_ls_R_factor_all 0.0152
_refine_ls_R_factor_gt 0.0151
_refine_ls_shift/su_max 0.001
_refine_ls_shift/su_mean 0.000
_refine_ls_structure_factor_coef Fsqd
_refine_ls_weighting_details 'w=1/[\s^2^(Fo^2^)+(0.0165P)^2^+3.5569P] where P=(Fo^2^+2Fc^2^)/3'
_refine_ls_weighting_scheme calc
_refine_ls_wR_factor_gt 0.0367
_refine_ls_wR_factor_ref 0.0368
_reflns_Friedel_coverage 0.945
_reflns_Friedel_fraction_full 1.000
_reflns_Friedel_fraction_max 0.997
_reflns_number_gt 8964
_reflns_number_total 8988
_reflns_threshold_expression 'I > 2\s(I)'
_cod_data_source_file K3Li3Dy7BO39-Cod.cif
_cod_data_source_block K3Li3Dy7B9O27
_cod_depositor_comments
;
The following automatic conversions were performed:

data item '_exptl_absorpt_correction_type' value 'Multi-scan' was
changed to 'multi-scan' in accordance with the built-in table derived
from the CIF Core dictionary named 'cif_core.dic' version 2.4.5 last
updated on 2014-11-21.

Automatic conversion script
Id: cif_fix_values 8369 2020-08-20 11:38:08Z andrius 
;
_cod_database_code 1559841
_shelx_shelxl_version_number 2018/3
_shelx_space_group_comment
;
The symmetry employed for this shelxl refinement is uniquely defined
by the following loop, which should always be used as a source of
symmetry information in preference to the above space-group names.
They are only intended as comments.
;

loop_
_space_group_symop_operation_xyz
'x, y, z'
'-x, -y, z+1/2'
'x+1/2, -y, z'
'-x+1/2, y, z+1/2'

loop_
_atom_site_label
_atom_site_type_symbol
_atom_site_fract_x
_atom_site_fract_y
_atom_site_fract_z
_atom_site_U_iso_or_equiv
_atom_site_adp_type
_atom_site_occupancy
_atom_site_site_symmetry_order
_atom_site_calc_flag
_atom_site_refinement_flags_posn
_atom_site_refinement_flags_adp
_atom_site_refinement_flags_occupancy
_atom_site_disorder_assembly
_atom_site_disorder_group
Dy1 Dy 0.47644(2) 0.22650(4) 0.45921(2) 0.00807(5) Uani 1 1 d . . . . .
Dy2 Dy 0.38420(2) 0.53932(4) 0.87545(2) 0.00694(4) Uani 1 1 d . . . . .
Dy3 Dy 0.23710(2) 0.82413(4) 0.79577(2) 0.00641(5) Uani 1 1 d . . . . .
Dy4 Dy 0.36752(2) 0.20564(4) 0.22491(2) 0.00727(5) Uani 1 1 d . . . . .
Dy5 Dy 0.49893(2) 0.42373(4) 0.12709(2) 0.00887(5) Uani 1 1 d . . . . .
Dy6 Dy 0.37186(2) 0.84383(4) 0.52981(2) 0.00680(4) Uani 1 1 d . . . . .
Dy7 Dy 0.22969(2) 0.56942(3) 0.61937(2) 0.00618(4) Uani 1 1 d . . . . .
K1 K 0.50842(6) 0.8783(2) 0.28348(8) 0.0172(2) Uani 1 1 d . . . . .
K2 K 0.34870(8) 0.1686(2) 0.69641(10) 0.0247(3) Uani 1 1 d . . . . .
K3 K 0.25409(7) 0.2057(2) 0.95598(8) 0.0151(2) Uani 1 1 d . . . . .
O1 O 0.43077(18) 0.9004(6) 0.4175(2) 0.0091(6) Uani 1 1 d . . . . .
O2 O 0.37592(17) 0.8879(6) 0.2950(2) 0.0086(6) Uani 1 1 d . . . . .
O3 O 0.3196(2) 0.8365(7) 0.4104(2) 0.0120(7) Uani 1 1 d . . . . .
O4 O 0.3978(2) 0.5216(7) 0.7436(3) 0.0194(9) Uani 1 1 d . . . . .
O5 O 0.3065(2) 0.7242(8) 0.7038(2) 0.0158(8) Uani 1 1 d . . . . .
O6 O 0.40883(19) 0.7889(7) 0.6516(2) 0.0127(7) Uani 1 1 d . . . . .
O7 O 0.1712(2) 0.5524(7) 0.5020(2) 0.0120(7) Uani 1 1 d . . . . .
O8 O 0.05768(19) 0.5029(8) 0.5037(2) 0.0136(7) Uani 1 1 d . . . . .
O9 O 0.11779(16) 0.4858(6) 0.6192(2) 0.0103(6) Uani 1 1 d . . . . .
O10 O 0.50348(19) 0.5095(7) 0.3678(2) 0.0097(6) Uani 1 1 d . . . . .
O11 O 0.4516(2) 0.4858(7) 0.2430(2) 0.0108(7) Uani 1 1 d . . . . .
O12 O 0.4175(2) 0.2804(7) 0.3451(3) 0.0152(8) Uani 1 1 d . . . . .
O13 O 0.31594(19) 0.5171(7) 0.5443(3) 0.0149(8) Uani 1 1 d . . . . .
O14 O 0.37327(19) 0.1936(6) 0.5250(3) 0.0128(7) Uani 1 1 d . . . . .
O15 O 0.42689(18) 0.5174(6) 0.5215(2) 0.0101(6) Uani 1 1 d . . . . .
O16 O 0.5001(3) 0.7723(7) 0.1188(4) 0.0266(11) Uani 1 1 d . . . . .
O17 O 0.45437(19) 0.0945(6) 0.1619(2) 0.0109(7) Uani 1 1 d . . . . .
O18 O 0.5077(2) 0.0767(7) 0.0429(2) 0.0128(7) Uani 1 1 d . . . . .
O19 O 0.3838(2) 0.1961(7) 0.8802(4) 0.0214(9) Uani 1 1 d . . . . .
O20 O 0.43405(19) 0.8655(6) 0.8961(3) 0.0144(8) Uani 1 1 d . . . . .
O21 O 0.32319(19) 0.8742(7) 0.8769(3) 0.0139(7) Uani 1 1 d . . . . .
O22 O 0.2259(2) 0.2154(6) 0.6242(2) 0.0132(7) Uani 1 1 d . . . . .
O23 O 0.2584(2) 0.8952(6) 0.5608(2) 0.0102(7) Uani 1 1 d . . . . .
O24 O 0.1868(2) 0.8899(6) 0.6661(2) 0.0106(7) Uani 1 1 d . . . . .
O25 O 0.23208(19) 0.1776(6) 0.7942(3) 0.0100(7) Uani 1 1 d . . . . .
O26 O 0.27140(19) 0.5012(6) 0.8502(2) 0.0108(7) Uani 1 1 d . . . . .
O27 O 0.19639(18) 0.5023(6) 0.7481(2) 0.0082(6) Uani 1 1 d . . . . .
B1 B 0.3777(3) 0.8777(9) 0.3728(3) 0.0082(9) Uani 1 1 d . . . . .
B2 B 0.3708(3) 0.6746(10) 0.7013(3) 0.0092(10) Uani 1 1 d . . . . .
B3 B 0.1155(3) 0.5129(10) 0.5412(3) 0.0089(9) Uani 1 1 d . . . . .
B4 B 0.4586(3) 0.4321(9) 0.3186(3) 0.0110(10) Uani 1 1 d . . . . .
B5 B 0.3694(3) 0.4042(9) 0.5309(4) 0.0088(9) Uani 1 1 d . . . . .
B6 B 0.4866(3) 0.9775(9) 0.1083(4) 0.0090(9) Uani 1 1 d . . . . .
B7 B 0.3798(3) 0.9875(9) 0.8863(3) 0.0087(10) Uani 1 1 d . . . . .
B8 B 0.2241(3) 0.0065(9) 0.6143(3) 0.0080(9) Uani 1 1 d . . . . .
B9 B 0.2354(3) 0.3891(9) 0.7987(4) 0.0085(9) Uani 1 1 d . . . . .
Li1 Li 0.2351(6) 0.726(3) 0.4552(8) 0.030(3) Uani 1 1 d . . . . .
Li2 Li 0.3894(6) 0.695(2) 0.2089(8) 0.027(3) Uani 1 1 d . . . . .
Li3 Li 0.5027(7) 0.722(2) 0.4528(9) 0.030(3) Uani 1 1 d . . . . .

loop_
_atom_site_aniso_label
_atom_site_aniso_U_11
_atom_site_aniso_U_22
_atom_site_aniso_U_33
_atom_site_aniso_U_23
_atom_site_aniso_U_13
_atom_site_aniso_U_12
Dy1 0.00544(9) 0.00749(10) 0.01130(10) -0.00026(8) 0.00202(8) -0.00014(7)
Dy2 0.00530(8) 0.00615(9) 0.00936(9) 0.00052(8) -0.00070(7) -0.00020(7)
Dy3 0.00567(9) 0.00624(9) 0.00732(9) -0.00017(7) -0.00007(7) 0.00057(7)
Dy4 0.00513(9) 0.00709(9) 0.00960(10) 0.00031(8) 0.00151(7) 0.00032(7)
Dy5 0.00686(9) 0.00761(9) 0.01214(10) 0.00149(8) 0.00365(8) 0.00080(7)
Dy6 0.00616(9) 0.00622(9) 0.00802(9) 0.00034(7) -0.00051(8) 0.00009(7)
Dy7 0.00498(8) 0.00651(8) 0.00707(9) -0.00003(7) 0.00067(7) -0.00027(6)
K1 0.0128(5) 0.0210(6) 0.0177(5) 0.0027(4) -0.0033(4) -0.0021(4)
K2 0.0218(6) 0.0179(6) 0.0345(8) -0.0027(5) -0.0009(6) -0.0006(5)
K3 0.0187(5) 0.0139(5) 0.0126(5) 0.0011(4) 0.0009(4) -0.0037(4)
O1 0.0054(14) 0.0127(17) 0.0093(15) 0.0007(13) -0.0013(12) -0.0005(12)
O2 0.0080(14) 0.0113(16) 0.0064(14) -0.0016(13) -0.0009(12) -0.0002(12)
O3 0.0078(15) 0.0178(18) 0.0104(15) 0.0006(14) -0.0009(13) -0.0026(14)
O4 0.028(2) 0.0144(19) 0.016(2) -0.0005(15) -0.0098(17) 0.0047(17)
O5 0.0065(16) 0.029(2) 0.0121(17) -0.0023(15) 0.0016(13) 0.0003(15)
O6 0.0085(16) 0.0193(19) 0.0104(16) 0.0006(14) 0.0009(13) -0.0009(14)
O7 0.0068(15) 0.0166(19) 0.0127(17) 0.0013(13) 0.0021(13) 0.0000(13)
O8 0.0086(16) 0.023(2) 0.0095(15) 0.0002(15) -0.0015(13) -0.0029(14)
O9 0.0049(14) 0.0184(17) 0.0077(15) 0.0024(14) 0.0010(12) -0.0007(12)
O10 0.0059(14) 0.0137(16) 0.0096(16) -0.0025(13) -0.0014(12) 0.0002(12)
O11 0.0104(16) 0.0124(17) 0.0096(15) -0.0011(13) -0.0028(12) 0.0018(13)
O12 0.0150(19) 0.0149(18) 0.0157(18) 0.0036(15) -0.0058(14) -0.0085(15)
O13 0.0062(15) 0.0102(16) 0.028(2) -0.0017(15) 0.0062(14) 0.0030(13)
O14 0.0073(15) 0.0069(16) 0.024(2) -0.0007(16) 0.0020(15) -0.0008(12)
O15 0.0078(15) 0.0074(15) 0.0149(16) -0.0006(13) 0.0007(13) 0.0011(12)
O16 0.030(3) 0.0082(19) 0.042(3) -0.001(2) 0.009(2) 0.0037(16)
O17 0.0081(16) 0.0127(17) 0.0118(16) -0.0003(13) 0.0053(13) 0.0018(13)
O18 0.0099(16) 0.0188(19) 0.0095(16) 0.0016(14) 0.0011(12) -0.0015(14)
O19 0.0153(19) 0.0081(17) 0.041(3) 0.0027(19) 0.0050(19) 0.0009(15)
O20 0.0074(16) 0.0110(16) 0.025(2) 0.0036(15) -0.0049(15) 0.0015(13)
O21 0.0065(15) 0.0127(16) 0.022(2) 0.0021(15) -0.0069(15) -0.0008(13)
O22 0.0238(19) 0.0051(15) 0.0107(17) 0.0014(14) 0.0057(16) 0.0005(13)
O23 0.0116(17) 0.0094(15) 0.0097(16) 0.0007(12) 0.0054(13) 0.0026(13)
O24 0.0115(17) 0.0105(16) 0.0096(15) 0.0019(13) 0.0053(13) -0.0003(13)
O25 0.0104(16) 0.0044(14) 0.0152(17) 0.0007(13) -0.0035(13) -0.0001(12)
O26 0.0126(17) 0.0092(16) 0.0107(16) 0.0006(13) -0.0061(13) -0.0023(13)
O27 0.0095(15) 0.0066(15) 0.0083(14) 0.0009(12) -0.0023(12) -0.0004(13)
B1 0.007(2) 0.011(2) 0.006(2) 0.0013(19) -0.0010(17) 0.0005(17)
B2 0.007(2) 0.014(3) 0.006(2) -0.0026(18) -0.0016(17) -0.0033(18)
B3 0.005(2) 0.012(2) 0.009(2) -0.0007(18) 0.0016(16) -0.0051(18)
B4 0.011(2) 0.012(2) 0.009(2) 0.0007(18) -0.0034(18) 0.0031(19)
B5 0.007(2) 0.009(2) 0.011(2) -0.002(2) 0.0007(18) -0.0016(17)
B6 0.008(2) 0.004(2) 0.015(2) -0.0027(18) -0.0011(18) -0.0017(17)
B7 0.006(2) 0.007(2) 0.013(3) -0.0008(19) -0.0025(18) -0.0001(17)
B8 0.008(2) 0.008(2) 0.008(2) 0.0024(18) 0.0002(17) 0.0019(17)
B9 0.006(2) 0.006(2) 0.014(2) -0.0014(19) -0.0019(18) 0.0000(17)
Li1 0.021(6) 0.056(9) 0.013(5) 0.007(6) -0.004(4) -0.024(6)
Li2 0.018(6) 0.029(6) 0.034(7) -0.017(5) -0.013(5) 0.020(5)
Li3 0.040(7) 0.025(6) 0.024(6) 0.000(5) -0.007(6) 0.012(5)

loop_
_atom_type_symbol
_atom_type_description
_atom_type_scat_dispersion_real
_atom_type_scat_dispersion_imag
_atom_type_scat_source
B B 0.0013 0.0007 'International Tables Vol C Tables 4.2.6.8 and 6.1.1.4'
Dy Dy -0.1892 4.4098 'International Tables Vol C Tables 4.2.6.8 and 6.1.1.4'
K K 0.2009 0.2494 'International Tables Vol C Tables 4.2.6.8 and 6.1.1.4'
Li Li -0.0003 0.0001 'International Tables Vol C Tables 4.2.6.8 and 6.1.1.4'
O O 0.0106 0.0060 'International Tables Vol C Tables 4.2.6.8 and 6.1.1.4'

loop_
_geom_angle_atom_site_label_1
_geom_angle_atom_site_label_2
_geom_angle_atom_site_label_3
_geom_angle
_geom_angle_site_symmetry_1
_geom_angle_site_symmetry_3
O20 Dy1 O12 93.09(17) 2_664 .
O20 Dy1 O15 141.84(14) 2_664 .
O12 Dy1 O15 92.70(15) . .
O20 Dy1 O1 87.17(14) 2_664 1_545
O12 Dy1 O1 70.53(13) . 1_545
O15 Dy1 O1 130.07(13) . 1_545
O20 Dy1 O14 159.69(14) 2_664 .
O12 Dy1 O14 87.38(16) . .
O15 Dy1 O14 58.29(13) . .
O1 Dy1 O14 73.83(13) 1_545 .
O20 Dy1 O18 88.50(15) 2_664 2_655
O12 Dy1 O18 133.45(14) . 2_655
O15 Dy1 O18 113.75(14) . 2_655
O1 Dy1 O18 63.08(13) 1_545 2_655
O14 Dy1 O18 76.66(14) . 2_655
O20 Dy1 O10 71.75(15) 2_664 .
O12 Dy1 O10 57.85(13) . .
O15 Dy1 O10 79.75(13) . .
O1 Dy1 O10 121.86(13) 1_545 .
O14 Dy1 O10 124.41(14) . .
O18 Dy1 O10 158.72(14) 2_655 .
O20 Dy1 O8 77.17(15) 2_664 3_565
O12 Dy1 O8 120.19(14) . 3_565
O15 Dy1 O8 67.41(14) . 3_565
O1 Dy1 O8 161.14(13) 1_545 3_565
O14 Dy1 O8 119.88(14) . 3_565
O18 Dy1 O8 105.52(14) 2_655 3_565
O10 Dy1 O8 63.17(13) . 3_565
O20 Dy1 B5 171.13(16) 2_664 .
O12 Dy1 B5 84.61(18) . .
O15 Dy1 B5 30.21(14) . .
O1 Dy1 B5 100.07(15) 1_545 .
O14 Dy1 B5 28.98(15) . .
O18 Dy1 B5 99.31(16) 2_655 .
O10 Dy1 B5 99.90(16) . .
O8 Dy1 B5 96.56(15) 3_565 .
O20 Dy1 B4 78.64(18) 2_664 .
O12 Dy1 B4 29.17(16) . .
O15 Dy1 B4 88.64(16) . .
O1 Dy1 B4 95.12(16) 1_545 .
O14 Dy1 B4 109.60(17) . .
O18 Dy1 B4 155.41(16) 2_655 .
O10 Dy1 B4 28.97(15) . .
O8 Dy1 B4 92.08(16) 3_565 .
B5 Dy1 B4 95.50(18) . .
O20 Dy1 O16 110.01(17) 2_664 2_665
O12 Dy1 O16 156.79(16) . 2_665
O15 Dy1 O16 67.88(14) . 2_665
O1 Dy1 O16 111.64(13) 1_545 2_665
O14 Dy1 O16 71.81(17) . 2_665
O18 Dy1 O16 52.52(13) 2_655 2_665
O10 Dy1 O16 126.42(14) . 2_665
O8 Dy1 O16 65.30(14) 3_565 2_665
B5 Dy1 O16 72.21(17) . 2_665
B4 Dy1 O16 151.90(15) . 2_665
O20 Dy1 B6 95.70(17) 2_664 2_665
O12 Dy1 B6 157.51(15) . 2_665
O15 Dy1 B6 93.09(15) . 2_665
O1 Dy1 B6 89.24(14) 1_545 2_665
O14 Dy1 B6 77.30(16) . 2_665
O18 Dy1 B6 26.78(14) 2_655 2_665
O10 Dy1 B6 144.64(14) . 2_665
O8 Dy1 B6 82.02(14) 3_565 2_665
B5 Dy1 B6 89.56(17) . 2_665
B4 Dy1 B6 172.65(17) . 2_665
O16 Dy1 B6 26.60(14) 2_665 2_665
O19 Dy2 O4 89.4(2) . .
O19 Dy2 O20 151.71(17) . .
O4 Dy2 O20 98.15(17) . .
O19 Dy2 O10 82.76(16) . 2_665
O4 Dy2 O10 79.46(16) . 2_665
O20 Dy2 O10 72.00(15) . 2_665
O19 Dy2 O26 84.33(17) . .
O4 Dy2 O26 86.07(16) . .
O20 Dy2 O26 123.22(14) . .
O10 Dy2 O26 160.65(14) 2_665 .
O19 Dy2 O21 149.04(16) . .
O4 Dy2 O21 96.56(15) . .
O20 Dy2 O21 57.34(13) . .
O10 Dy2 O21 128.19(14) 2_665 .
O26 Dy2 O21 65.91(14) . .
O19 Dy2 O7 89.91(19) . 4
O4 Dy2 O7 159.48(16) . 4
O20 Dy2 O7 92.14(15) . 4
O10 Dy2 O7 120.76(13) 2_665 4
O26 Dy2 O7 73.46(14) . 4
O21 Dy2 O7 74.15(14) . 4
O19 Dy2 O8 83.0(2) . 4
O4 Dy2 O8 143.83(15) . 4
O20 Dy2 O8 74.87(15) . 4
O10 Dy2 O8 64.54(13) 2_665 4
O26 Dy2 O8 127.87(13) . 4
O21 Dy2 O8 108.06(15) . 4
O7 Dy2 O8 56.22(13) 4 4
O19 Dy2 B7 173.7(2) . .
O4 Dy2 B7 96.77(17) . .
O20 Dy2 B7 28.48(14) . .
O10 Dy2 B7 99.61(15) 2_665 .
O26 Dy2 B7 94.75(15) . .
O21 Dy2 B7 28.95(14) . .
O7 Dy2 B7 83.90(16) 4 .
O8 Dy2 B7 92.77(16) 4 .
O19 Dy2 B3 84.5(2) . 4
O4 Dy2 B3 170.62(16) . 4
O20 Dy2 B3 84.14(17) . 4
O10 Dy2 B3 92.70(14) 2_665 4
O26 Dy2 B3 100.34(15) . 4
O21 Dy2 B3 92.33(16) . 4
O7 Dy2 B3 28.09(14) 4 4
O8 Dy2 B3 28.20(14) 4 4
B7 Dy2 B3 89.57(17) . 4
O19 Dy2 Li1 111.5(4) . 4
O4 Dy2 Li1 124.3(3) . 4
O20 Dy2 Li1 86.6(3) . 4
O10 Dy2 Li1 150.7(3) 2_665 4
O26 Dy2 Li1 48.4(3) . 4
O21 Dy2 Li1 41.6(3) . 4
O7 Dy2 Li1 38.4(3) 4 4
O8 Dy2 Li1 91.1(3) 4 4
B7 Dy2 Li1 63.8(3) . 4
B3 Dy2 Li1 64.7(3) 4 4
O19 Dy2 Li3 57.4(3) . 2_665
O4 Dy2 Li3 107.8(3) . 2_665
O20 Dy2 Li3 94.4(3) . 2_665
O10 Dy2 Li3 39.2(3) 2_665 2_665
O26 Dy2 Li3 138.2(3) . 2_665
O21 Dy2 Li3 145.4(3) . 2_665
O7 Dy2 Li3 89.0(3) 4 2_665
O8 Dy2 Li3 39.8(3) 4 2_665
B7 Dy2 Li3 121.3(3) . 2_665
B3 Dy2 Li3 62.9(3) 4 2_665
Li1 Dy2 Li3 127.2(4) 4 2_665
O5 Dy3 O25 107.72(17) . 1_565
O5 Dy3 O21 88.91(16) . .
O25 Dy3 O21 84.52(15) 1_565 .
O5 Dy3 O3 161.59(16) . 4
O25 Dy3 O3 87.33(16) 1_565 4
O21 Dy3 O3 81.88(15) . 4
O5 Dy3 O27 74.45(15) . .
O25 Dy3 O27 147.64(14) 1_565 .
O21 Dy3 O27 127.74(14) . .
O3 Dy3 O27 98.68(14) 4 .
O5 Dy3 O26 81.18(16) . .
O25 Dy3 O26 152.21(14) 1_565 .
O21 Dy3 O26 69.09(14) . .
O3 Dy3 O26 80.64(14) 4 .
O27 Dy3 O26 59.67(13) . .
O5 Dy3 O2 132.50(14) . 4
O25 Dy3 O2 77.50(14) 1_565 4
O21 Dy3 O2 138.12(15) . 4
O3 Dy3 O2 60.00(14) 4 4
O27 Dy3 O2 78.21(13) . 4
O26 Dy3 O2 116.45(14) . 4
O5 Dy3 O24 70.95(14) . .
O25 Dy3 O24 78.68(15) 1_565 .
O21 Dy3 O24 148.04(14) . .
O3 Dy3 O24 123.77(13) 4 .
O27 Dy3 O24 71.54(13) . .
O26 Dy3 O24 128.67(13) . .
O2 Dy3 O24 63.82(13) 4 .
O5 Dy3 B1 159.51(17) . 4
O25 Dy3 B1 80.93(17) 1_565 4
O21 Dy3 B1 110.71(17) . 4
O3 Dy3 B1 30.44(16) 4 4
O27 Dy3 B1 88.33(16) . 4
O26 Dy3 B1 99.87(16) . 4
O2 Dy3 B1 29.57(15) 4 4
O24 Dy3 B1 93.35(15) . 4
O5 Dy3 B9 74.78(18) . .
O25 Dy3 B9 176.62(15) 1_565 .
O21 Dy3 B9 97.88(16) . .
O3 Dy3 B9 90.66(17) 4 .
O27 Dy3 B9 30.22(15) . .
O26 Dy3 B9 29.50(15) . .
O2 Dy3 B9 99.15(15) 4 .
O24 Dy3 B9 100.24(16) . .
B1 Dy3 B9 95.98(17) 4 .
O5 Dy3 Li1 119.6(3) . 4
O25 Dy3 Li1 103.7(4) 1_565 4
O21 Dy3 Li1 44.6(3) . 4
O3 Dy3 Li1 44.3(2) 4 4
O27 Dy3 Li1 102.6(4) . 4
O26 Dy3 Li1 51.1(3) . 4
O2 Dy3 Li1 103.8(3) 4 4
O24 Dy3 Li1 166.9(3) . 4
B1 Dy3 Li1 74.5(3) 4 4
B9 Dy3 Li1 76.6(4) . 4
O5 Dy3 Li2 96.7(3) . 4
O25 Dy3 Li2 102.6(3) 1_565 4
O21 Dy3 Li2 169.1(3) . 4
O3 Dy3 Li2 90.0(3) 4 4
O27 Dy3 Li2 46.1(3) . 4
O26 Dy3 Li2 102.4(3) . 4
O2 Dy3 Li2 38.6(3) 4 4
O24 Dy3 Li2 42.8(3) . 4
B1 Dy3 Li2 63.0(3) 4 4
B9 Dy3 Li2 74.7(3) . 4
Li1 Dy3 Li2 124.8(4) 4 4
O17 Dy4 O27 143.05(14) . 4_554
O17 Dy4 O2 85.53(14) . 1_545
O27 Dy4 O2 129.99(13) 4_554 1_545
O17 Dy4 O12 98.37(16) . .
O27 Dy4 O12 86.15(15) 4_554 .
O2 Dy4 O12 71.80(14) 1_545 .
O17 Dy4 O25 157.11(14) . 4_554
O27 Dy4 O25 59.16(13) 4_554 4_554
O2 Dy4 O25 74.98(13) 1_545 4_554
O12 Dy4 O25 86.99(15) . 4_554
O17 Dy4 O11 74.21(14) . .
O27 Dy4 O11 78.24(13) 4_554 .
O2 Dy4 O11 119.46(13) 1_545 .
O12 Dy4 O11 56.41(13) . .
O25 Dy4 O11 125.89(13) 4_554 .
O17 Dy4 O24 84.61(15) . 4_544
O27 Dy4 O24 117.54(13) 4_554 4_544
O2 Dy4 O24 63.84(13) 1_545 4_544
O12 Dy4 O24 135.18(13) . 4_544
O25 Dy4 O24 76.16(14) 4_554 4_544
O11 Dy4 O24 157.88(13) . 4_544
O17 Dy4 O9 76.91(13) . 4_554
O27 Dy4 O9 68.34(12) 4_554 4_554
O2 Dy4 O9 161.59(13) 1_545 4_554
O12 Dy4 O9 115.86(13) . 4_554
O25 Dy4 O9 120.76(12) 4_554 4_554
O11 Dy4 O9 61.08(12) . 4_554
O24 Dy4 O9 108.40(12) 4_544 4_554
O17 Dy4 O22 106.02(15) . 4_554
O27 Dy4 O22 71.20(13) 4_554 4_554
O2 Dy4 O22 114.82(12) 1_545 4_554
O12 Dy4 O22 155.03(15) . 4_554
O25 Dy4 O22 72.62(15) 4_554 4_554
O11 Dy4 O22 125.48(12) . 4_554
O24 Dy4 O22 54.32(12) 4_544 4_554
O9 Dy4 O22 65.96(12) 4_554 4_554
O17 Dy4 B9 173.41(16) . 4_554
O27 Dy4 B9 30.52(15) 4_554 4_554
O2 Dy4 B9 100.38(15) 1_545 4_554
O12 Dy4 B9 80.88(17) . 4_554
O25 Dy4 B9 29.46(14) 4_554 4_554
O11 Dy4 B9 100.15(15) . 4_554
O24 Dy4 B9 100.57(15) 4_544 4_554
O9 Dy4 B9 97.47(15) 4_554 4_554
O22 Dy4 B9 74.27(16) 4_554 4_554
O17 Dy4 B4 84.82(16) . .
O27 Dy4 B4 82.39(15) 4_554 .
O2 Dy4 B4 95.12(15) 1_545 .
O12 Dy4 B4 28.13(15) . .
O25 Dy4 B4 108.43(16) 4_554 .
O11 Dy4 B4 28.33(15) . .
O24 Dy4 B4 157.10(14) 4_544 .
O9 Dy4 B4 88.84(14) 4_554 .
O22 Dy4 B4 148.53(14) 4_554 .
B9 Dy4 B4 91.70(17) 4_554 .
O17 Dy4 B8 93.45(15) . 4_554
O27 Dy4 B8 95.47(14) 4_554 4_554
O2 Dy4 B8 90.85(14) 1_545 4_554
O12 Dy4 B8 158.02(14) . 4_554
O25 Dy4 B8 75.27(15) 4_554 4_554
O11 Dy4 B8 145.36(14) . 4_554
O24 Dy4 B8 27.89(14) 4_544 4_554
O9 Dy4 B8 84.80(13) 4_554 4_554
O22 Dy4 B8 26.71(13) 4_554 4_554
B9 Dy4 B8 89.41(16) 4_554 4_554
B4 Dy4 B8 173.63(16) . 4_554
O16 Dy5 O11 83.60(19) . .
O16 Dy5 O17 154.69(17) . .
O11 Dy5 O17 76.14(14) . .
O16 Dy5 O6 124.82(18) . 2_664
O11 Dy5 O6 106.58(14) . 2_664
O17 Dy5 O6 76.25(14) . 2_664
O16 Dy5 O15 77.86(17) . 2_664
O11 Dy5 O15 156.50(15) . 2_664
O17 Dy5 O15 125.24(13) . 2_664
O6 Dy5 O15 73.47(14) 2_664 2_664
O16 Dy5 O9 81.16(17) . 4_554
O11 Dy5 O9 66.30(13) . 4_554
O17 Dy5 O9 76.92(13) . 4_554
O6 Dy5 O9 153.17(14) 2_664 4_554
O15 Dy5 O9 123.84(13) 2_664 4_554
O16 Dy5 O8 75.4(2) . 4_554
O11 Dy5 O8 121.62(12) . 4_554
O17 Dy5 O8 102.44(15) . 4_554
O6 Dy5 O8 130.22(14) 2_664 4_554
O15 Dy5 O8 67.35(13) 2_664 4_554
O9 Dy5 O8 57.08(13) 4_554 4_554
O16 Dy5 O18 142.55(19) . .
O11 Dy5 O18 131.43(14) . .
O17 Dy5 O18 55.30(13) . .
O6 Dy5 O18 64.54(14) 2_664 .
O15 Dy5 O18 70.62(13) 2_664 .
O9 Dy5 O18 99.81(13) 4_554 .
O8 Dy5 O18 74.15(14) 4_554 .
O16 Dy5 B3 77.1(2) . 4_554
O11 Dy5 B3 94.13(15) . 4_554
O17 Dy5 B3 89.25(16) . 4_554
O6 Dy5 B3 150.68(15) 2_664 4_554
O15 Dy5 B3 95.64(15) 2_664 4_554
O9 Dy5 B3 28.57(15) 4_554 4_554
O8 Dy5 B3 28.51(15) 4_554 4_554
O18 Dy5 B3 86.22(15) . 4_554
O16 Dy5 B6 168.8(2) . 1_545
O11 Dy5 B6 103.57(16) . 1_545
O17 Dy5 B6 28.19(15) . 1_545
O6 Dy5 B6 61.86(15) 2_664 1_545
O15 Dy5 B6 97.08(15) 2_664 1_545
O9 Dy5 B6 93.75(15) 4_554 1_545
O8 Dy5 B6 93.45(16) 4_554 1_545
O18 Dy5 B6 28.37(15) . 1_545
B3 Dy5 B6 93.63(17) 4_554 1_545
O16 Dy5 Li3 103.4(3) . 2_664
O11 Dy5 Li3 153.3(3) . 2_664
O17 Dy5 Li3 88.8(3) . 2_664
O6 Dy5 Li3 90.7(3) 2_664 2_664
O15 Dy5 Li3 47.8(3) 2_664 2_664
O9 Dy5 Li3 89.0(3) 4_554 2_664
O8 Dy5 Li3 39.9(3) 4_554 2_664
O18 Dy5 Li3 39.6(3) . 2_664
B3 Dy5 Li3 63.3(3) 4_554 2_664
B6 Dy5 Li3 66.4(3) 1_545 2_664
O16 Dy5 Li2 59.7(3) . .
O11 Dy5 Li2 37.3(3) . .
O17 Dy5 Li2 95.2(3) . .
O6 Dy5 Li2 143.1(3) 2_664 .
O15 Dy5 Li2 134.8(3) 2_664 .
O9 Dy5 Li2 40.3(2) 4_554 .
O8 Dy5 Li2 86.6(3) 4_554 .
O18 Dy5 Li2 138.3(3) . .
B3 Dy5 Li2 62.4(2) 4_554 .
B6 Dy5 Li2 121.7(3) 1_545 .
Li3 Dy5 Li2 125.4(3) 2_664 .
O14 Dy6 O6 100.59(17) 1_565 .
O14 Dy6 O1 78.88(15) 1_565 .
O6 Dy6 O1 128.84(14) . .
O14 Dy6 O3 89.59(16) 1_565 .
O6 Dy6 O3 167.43(14) . .
O1 Dy6 O3 60.11(14) . .
O14 Dy6 O15 150.03(14) 1_565 .
O6 Dy6 O15 76.16(15) . .
O1 Dy6 O15 80.44(14) . .
O3 Dy6 O15 98.64(14) . .
O14 Dy6 O13 151.51(14) 1_565 .
O6 Dy6 O13 86.05(16) . .
O1 Dy6 O13 118.36(14) . .
O3 Dy6 O13 81.52(15) . .
O15 Dy6 O13 58.46(13) . .
O14 Dy6 O23 83.48(14) 1_565 .
O6 Dy6 O23 97.98(14) . .
O1 Dy6 O23 132.08(13) . .
O3 Dy6 O23 75.71(14) . .
O15 Dy6 O23 126.46(13) . .
O13 Dy6 O23 68.12(13) . .
O14 Dy6 O18 78.01(14) 1_565 2_665
O6 Dy6 O18 67.66(14) . 2_665
O1 Dy6 O18 62.20(13) . 2_665
O3 Dy6 O18 122.28(14) . 2_665
O15 Dy6 O18 73.21(13) . 2_665
O13 Dy6 O18 129.39(14) . 2_665
O23 Dy6 O18 153.65(13) . 2_665
O14 Dy6 B1 83.31(18) 1_565 .
O6 Dy6 B1 157.36(16) . .
O1 Dy6 B1 29.56(15) . .
O3 Dy6 B1 30.54(16) . .
O15 Dy6 B1 89.29(16) . .
O13 Dy6 B1 101.19(17) . .
O23 Dy6 B1 104.63(15) . .
O18 Dy6 B1 91.75(15) 2_665 .
O14 Dy6 B5 178.22(19) 1_565 .
O6 Dy6 B5 81.15(17) . .
O1 Dy6 B5 99.77(16) . .
O3 Dy6 B5 88.73(17) . .
O15 Dy6 B5 29.96(14) . .
O13 Dy6 B5 28.54(14) . .
O23 Dy6 B5 96.65(15) . .
O18 Dy6 B5 102.43(15) 2_665 .
B1 Dy6 B5 94.94(18) . .
O14 Dy6 Li3 102.7(3) 1_565 .
O6 Dy6 Li3 94.0(3) . .
O1 Dy6 Li3 39.1(3) . .
O3 Dy6 Li3 90.9(3) . .
O15 Dy6 Li3 48.7(3) . .
O13 Dy6 Li3 104.4(3) . .
O23 Dy6 Li3 165.3(3) . .
O18 Dy6 Li3 40.5(3) 2_665 .
B1 Dy6 Li3 63.5(3) . .
B5 Dy6 Li3 76.7(3) . .
O14 Dy6 Li1 103.3(3) 1_565 .
O6 Dy6 Li1 129.6(3) . .
O1 Dy6 Li1 99.1(3) . .
O3 Dy6 Li1 39.4(3) . .
O15 Dy6 Li1 101.2(3) . .
O13 Dy6 Li1 54.0(3) . .
O23 Dy6 Li1 42.9(3) . .
O18 Dy6 Li1 160.9(3) 2_665 .
B1 Dy6 Li1 69.7(3) . .
B5 Dy6 Li1 75.7(3) . .
Li3 Dy6 Li1 122.4(4) . .
O13 Dy7 O22 84.29(15) . .
O13 Dy7 O24 128.89(14) . .
O22 Dy7 O24 146.55(14) . .
O13 Dy7 O7 84.18(15) . .
O22 Dy7 O7 88.22(15) . .
O24 Dy7 O7 98.22(14) . .
O13 Dy7 O9 138.01(15) . .
O22 Dy7 O9 75.06(15) . .
O24 Dy7 O9 80.14(14) . .
O7 Dy7 O9 59.44(14) . .
O13 Dy7 O5 83.61(15) . .
O22 Dy7 O5 114.47(17) . .
O24 Dy7 O5 71.42(15) . .
O7 Dy7 O5 152.88(15) . .
O9 Dy7 O5 138.20(14) . .
O13 Dy7 O27 138.86(15) . .
O22 Dy7 O27 77.01(14) . .
O24 Dy7 O27 73.97(13) . .
O7 Dy7 O27 130.68(14) . .
O9 Dy7 O27 71.28(13) . .
O5 Dy7 O27 71.80(14) . .
O13 Dy7 O23 71.48(14) . .
O22 Dy7 O23 153.27(14) . .
O24 Dy7 O23 59.36(13) . .
O7 Dy7 O23 78.47(14) . .
O9 Dy7 O23 115.90(14) . .
O5 Dy7 O23 74.71(15) . .
O27 Dy7 O23 128.99(13) . .
O13 Dy7 B3 112.17(17) . .
O22 Dy7 B3 81.84(17) . .
O24 Dy7 B3 87.74(17) . .
O7 Dy7 B3 29.67(15) . .
O9 Dy7 B3 29.83(15) . .
O5 Dy7 B3 159.07(17) . .
O27 Dy7 B3 101.11(15) . .
O23 Dy7 B3 96.70(16) . .
O13 Dy7 B8 99.42(16) . 1_565
O22 Dy7 B8 175.62(16) . 1_565
O24 Dy7 B8 30.13(14) . 1_565
O7 Dy7 B8 89.83(16) . 1_565
O9 Dy7 B8 100.57(15) . 1_565
O5 Dy7 B8 68.49(16) . 1_565
O27 Dy7 B8 101.38(15) . 1_565
O23 Dy7 B8 29.35(14) . 1_565
B3 Dy7 B8 94.54(17) . 1_565
O13 Dy7 Li2 172.2(3) . 4
O22 Dy7 Li2 102.6(3) . 4
O24 Dy7 Li2 44.7(3) . 4
O7 Dy7 Li2 92.2(3) . 4
O9 Dy7 Li2 42.8(2) . 4
O5 Dy7 Li2 96.7(3) . 4
O27 Dy7 Li2 47.7(3) . 4
O23 Dy7 Li2 101.0(3) . 4
B3 Dy7 Li2 65.7(3) . 4
B8 Dy7 Li2 73.6(3) 1_565 4
O13 Dy7 Li1 57.9(3) . .
O22 Dy7 Li1 111.5(3) . .
O24 Dy7 Li1 93.1(4) . .
O7 Dy7 Li1 39.1(2) . .
O9 Dy7 Li1 96.2(2) . .
O5 Dy7 Li1 114.9(3) . .
O27 Dy7 Li1 163.1(3) . .
O23 Dy7 Li1 45.7(3) . .
B3 Dy7 Li1 66.9(2) . .
B8 Dy7 Li1 69.0(3) 1_565 .
Li2 Dy7 Li1 115.4(4) 4 .
O2 K1 O17 68.93(12) . 1_565
O2 K1 O10 86.78(12) . .
O17 K1 O10 144.42(13) 1_565 .
O2 K1 O20 111.00(12) . 2_674
O17 K1 O20 114.51(13) 1_565 2_674
O10 K1 O20 98.03(13) . 2_674
O2 K1 O19 138.22(15) . 2_664
O17 K1 O19 148.97(15) 1_565 2_664
O10 K1 O19 64.76(13) . 2_664
O20 K1 O19 49.53(13) 2_674 2_664
O2 K1 O1 51.23(11) . .
O17 K1 O1 112.04(12) 1_565 .
O10 K1 O1 65.58(12) . .
O20 K1 O1 68.83(11) 2_674 .
O19 K1 O1 88.11(15) 2_664 .
O2 K1 O11 68.08(12) . .
O17 K1 O11 94.69(12) 1_565 .
O10 K1 O11 51.06(11) . .
O20 K1 O11 148.76(13) 2_674 .
O19 K1 O11 108.92(13) 2_664 .
O1 K1 O11 90.74(12) . .
O2 K1 O16 91.00(14) . .
O17 K1 O16 49.19(13) 1_565 .
O10 K1 O16 108.50(13) . .
O20 K1 O16 146.49(14) 2_674 .
O19 K1 O16 125.75(17) 2_664 .
O1 K1 O16 141.00(14) . .
O11 K1 O16 62.31(13) . .
O2 K1 Li2 39.3(2) . .
O17 K1 Li2 62.2(3) 1_565 .
O10 K1 Li2 82.5(3) . .
O20 K1 Li2 150.3(3) 2_674 .
O19 K1 Li2 146.4(3) 2_664 .
O1 K1 Li2 84.8(3) . .
O11 K1 Li2 38.6(3) . .
O16 K1 Li2 56.4(3) . .
O2 K1 B7 135.09(14) . 2_674
O17 K1 B7 128.10(14) 1_565 2_674
O10 K1 B7 87.47(14) . 2_674
O20 K1 B7 26.78(13) 2_674 2_674
O19 K1 B7 25.95(13) 2_664 2_674
O1 K1 B7 86.22(13) . 2_674
O11 K1 B7 134.76(14) . 2_674
O16 K1 B7 132.76(16) . 2_674
Li2 K1 B7 168.6(3) . 2_674
O2 K1 B4 70.91(14) . .
O17 K1 B4 118.44(14) 1_565 .
O10 K1 B4 26.06(13) . .
O20 K1 B4 122.57(15) 2_674 .
O19 K1 B4 89.53(14) 2_664 .
O1 K1 B4 72.15(14) . .
O11 K1 B4 26.23(13) . .
O16 K1 B4 87.81(15) . .
Li2 K1 B4 57.1(3) . .
B7 K1 B4 113.36(16) 2_674 .
O2 K1 Li3 84.3(3) . .
O17 K1 Li3 150.4(3) 1_565 .
O10 K1 Li3 39.4(3) . .
O20 K1 Li3 62.8(3) 2_674 .
O19 K1 Li3 54.2(3) 2_664 .
O1 K1 Li3 38.3(3) . .
O11 K1 Li3 86.4(3) . .
O16 K1 Li3 147.6(3) . .
Li2 K1 Li3 104.6(4) . .
B7 K1 Li3 64.1(3) 2_674 .
B4 K1 Li3 60.4(3) . .
O4 K2 O6 130.89(15) . 1_545
O4 K2 O22 113.38(14) . .
O6 K2 O22 111.11(13) 1_545 .
O4 K2 O25 96.92(15) . .
O6 K2 O25 122.31(12) 1_545 .
O22 K2 O25 61.49(12) . .
O4 K2 O5 157.95(15) . 1_545
O6 K2 O5 47.55(12) 1_545 1_545
O22 K2 O5 81.74(12) . 1_545
O25 K2 O5 75.70(12) . 1_545
O4 K2 O14 101.53(14) . .
O6 K2 O14 72.55(12) 1_545 .
O22 K2 O14 73.18(12) . .
O25 K2 O14 134.67(12) . .
O5 K2 O14 98.18(12) 1_545 .
O4 K2 B8 138.82(15) . .
O6 K2 B8 87.39(14) 1_545 .
O22 K2 B8 25.45(13) . .
O25 K2 B8 66.10(14) . .
O5 K2 B8 57.39(13) 1_545 .
O14 K2 B8 72.90(13) . .
O4 K2 B2 142.28(15) . 1_545
O6 K2 B2 25.65(13) 1_545 1_545
O22 K2 B2 104.07(14) . 1_545
O25 K2 B2 96.94(14) . 1_545
O5 K2 B2 25.38(13) 1_545 1_545
O14 K2 B2 93.12(13) . 1_545
B8 K2 B2 78.68(15) . 1_545
O4 K2 B2 23.22(14) . .
O6 K2 B2 142.36(15) 1_545 .
O22 K2 B2 91.90(14) . .
O25 K2 B2 94.60(14) . .
O5 K2 B2 170.09(15) 1_545 .
O14 K2 B2 87.15(13) . .
B8 K2 B2 117.07(15) . .
B2 K2 B2 163.4(2) 1_545 .
O4 K2 B9 74.68(16) . .
O6 K2 B9 146.57(15) 1_545 .
O22 K2 B9 63.54(14) . .
O25 K2 B9 24.48(12) . .
O5 K2 B9 100.14(14) 1_545 .
O14 K2 B9 129.44(14) . .
B8 K2 B9 78.38(15) . .
B2 K2 B9 120.97(16) 1_545 .
B2 K2 B9 70.12(15) . .
O4 K2 B5 80.21(15) . .
O6 K2 B5 95.29(14) 1_545 .
O22 K2 B5 71.45(13) . .
O25 K2 B5 127.18(14) . .
O5 K2 B5 120.95(14) 1_545 .
O14 K2 B5 24.29(13) . .
B8 K2 B5 81.83(15) . .
B2 K2 B5 117.28(15) 1_545 .
B2 K2 B5 63.33(15) . .
B9 K2 B5 112.11(16) . .
O4 K2 O19 63.90(13) . .
O6 K2 O19 102.50(12) 1_545 .
O22 K2 O19 128.35(13) . .
O25 K2 O19 67.61(13) . .
O5 K2 O19 94.23(12) 1_545 .
O14 K2 O19 156.73(12) . .
B8 K2 O19 130.20(14) . .
B2 K2 O19 89.70(13) 1_545 .
B2 K2 O19 83.72(13) . .
B9 K2 O19 66.71(14) . .
B5 K2 O19 143.38(14) . .
O26 K3 O23 177.19(14) . 4_545
O26 K3 O7 64.29(12) . 4
O23 K3 O7 115.81(12) 4_545 4
O26 K3 O25 51.96(12) . .
O23 K3 O25 127.13(12) 4_545 .
O7 K3 O25 114.65(12) 4 .
O26 K3 O14 115.36(13) . 4
O23 K3 O14 67.31(12) 4_545 4
O7 K3 O14 113.77(13) 4 4
O25 K3 O14 105.16(13) . 4
O26 K3 O13 87.07(13) . 4
O23 K3 O13 95.51(13) 4_545 4
O7 K3 O13 65.57(12) 4 4
O25 K3 O13 119.02(13) . 4
O14 K3 O13 48.97(11) 4 4
O26 K3 O21 96.99(13) . 1_545
O23 K3 O21 80.42(13) 4_545 1_545
O7 K3 O21 115.85(12) 4 1_545
O25 K3 O21 64.26(12) . 1_545
O14 K3 O21 128.78(12) 4 1_545
O13 K3 O21 175.91(14) 4 1_545
O26 K3 O3 117.05(13) . 4_545
O23 K3 O3 62.77(12) 4_545 4_545
O7 K3 O3 177.89(13) 4 4_545
O25 K3 O3 66.30(12) . 4_545
O14 K3 O3 67.38(12) 4 4_545
O13 K3 O3 115.82(12) 4 4_545
O21 K3 O3 62.65(11) 1_545 4_545
O26 K3 O22 130.66(13) . 4
O23 K3 O22 50.27(11) 4_545 4
O7 K3 O22 67.97(12) 4 4
O25 K3 O22 177.36(13) . 4
O14 K3 O22 73.61(13) 4 4
O13 K3 O22 62.04(12) 4 4
O21 K3 O22 114.56(12) 1_545 4
O3 K3 O22 111.07(12) 4_545 4
O26 K3 O19 65.69(14) . .
O23 K3 O19 111.60(14) 4_545 .
O7 K3 O19 69.39(14) 4 .
O25 K3 O19 72.99(15) . .
O14 K3 O19 176.84(14) 4 .
O13 K3 O19 134.14(13) 4 .
O21 K3 O19 48.17(12) 1_545 .
O3 K3 O19 109.46(14) 4_545 .
O22 K3 O19 108.13(16) 4 .
O26 K3 B9 27.10(13) . .
O23 K3 B9 152.65(14) 4_545 .
O7 K3 B9 91.38(14) 4 .
O25 K3 B9 26.55(13) . .
O14 K3 B9 105.72(15) 4 .
O13 K3 B9 98.73(15) 4 .
O21 K3 B9 85.14(14) 1_545 .
O3 K3 B9 89.96(14) 4_545 .
O22 K3 B9 155.86(15) 4 .
O19 K3 B9 73.84(16) . .
O26 K3 B8 153.57(14) . 4
O23 K3 B8 26.49(13) 4_545 4
O7 K3 B8 89.34(14) 4 4
O25 K3 B8 151.95(15) . 4
O14 K3 B8 75.59(14) 4 4
O13 K3 B8 83.19(14) 4 4
O21 K3 B8 92.95(14) 1_545 4
O3 K3 B8 89.26(14) 4_545 4
O22 K3 B8 25.69(13) 4 4
O19 K3 B8 104.78(16) . 4
B9 K3 B8 178.08(17) . 4
B1 O1 Li3 137.0(6) . .
B1 O1 Dy6 92.3(3) . .
Li3 O1 Dy6 92.6(5) . .
B1 O1 Dy1 126.0(3) . 1_565
Li3 O1 Dy1 96.1(5) . 1_565
Dy6 O1 Dy1 94.96(14) . 1_565
B1 O1 K1 89.1(3) . .
Li3 O1 K1 78.4(5) . .
Dy6 O1 K1 167.96(18) . .
Dy1 O1 K1 93.93(13) 1_565 .
B1 O2 Li2 136.9(6) . .
B1 O2 Dy4 123.8(3) . 1_565
Li2 O2 Dy4 98.8(5) . 1_565
B1 O2 Dy3 90.7(3) . 4_554
Li2 O2 Dy3 92.1(4) . 4_554
Dy4 O2 Dy3 94.42(13) 1_565 4_554
B1 O2 K1 92.6(3) . .
Li2 O2 K1 77.8(4) . .
Dy4 O2 K1 93.15(13) 1_565 .
Dy3 O2 K1 168.22(18) 4_554 .
B1 O3 Li1 169.7(6) . .
B1 O3 Dy3 92.3(3) . 4_554
Li1 O3 Dy3 83.3(4) . 4_554
B1 O3 Dy6 90.8(3) . .
Li1 O3 Dy6 93.7(4) . .
Dy3 O3 Dy6 177.0(2) 4_554 .
B1 O3 K3 115.3(3) . 4_564
Li1 O3 K3 74.1(5) . 4_564
Dy3 O3 K3 89.81(14) 4_554 4_564
Dy6 O3 K3 89.11(14) . 4_564
B2 O4 Dy2 117.2(4) . .
B2 O4 K2 107.0(4) . .
Dy2 O4 K2 107.9(2) . .
B2 O4 K1 157.9(4) . 2_665
Dy2 O4 K1 84.28(13) . 2_665
K2 O4 K1 68.02(11) . 2_665
B2 O5 Dy3 135.3(4) . .
B2 O5 Dy7 122.3(3) . .
Dy3 O5 Dy7 97.47(15) . .
B2 O5 K2 86.2(3) . 1_565
Dy3 O5 K2 87.03(15) . 1_565
Dy7 O5 K2 124.47(18) . 1_565
B2 O6 Dy6 118.2(3) . .
B2 O6 Dy5 105.7(4) . 2_665
Dy6 O6 Dy5 100.97(15) . 2_665
B2 O6 K2 91.6(3) . 1_565
Dy6 O6 K2 88.68(14) . 1_565
Dy5 O6 K2 152.74(18) 2_665 1_565
B3 O7 Li1 155.2(7) . .
B3 O7 Dy7 90.6(3) . .
Li1 O7 Dy7 89.2(4) . .
B3 O7 Dy2 92.7(3) . 4_554
Li1 O7 Dy2 87.8(4) . 4_554
Dy7 O7 Dy2 176.73(19) . 4_554
B3 O7 K3 117.5(4) . 4_554
Li1 O7 K3 87.3(5) . 4_554
Dy7 O7 K3 89.99(13) . 4_554
Dy2 O7 K3 88.57(13) 4_554 4_554
B3 O8 Li3 137.0(6) . 3_465
B3 O8 Dy5 90.7(3) . 4
Li3 O8 Dy5 88.2(5) 3_465 4
B3 O8 Dy1 134.2(4) . 3_465
Li3 O8 Dy1 88.6(5) 3_465 3_465
Dy5 O8 Dy1 95.10(14) 4 3_465
B3 O8 Dy2 90.0(3) . 4_554
Li3 O8 Dy2 87.0(5) 3_465 4_554
Dy5 O8 Dy2 173.6(2) 4 4_554
Dy1 O8 Dy2 89.05(13) 3_465 4_554
B3 O9 Li2 131.8(6) . 4
B3 O9 Dy7 90.4(3) . .
Li2 O9 Dy7 85.6(4) 4 .
B3 O9 Dy5 92.4(3) . 4
Li2 O9 Dy5 89.5(4) 4 4
Dy7 O9 Dy5 175.05(19) . 4
B3 O9 Dy4 142.9(4) . 4
Li2 O9 Dy4 85.2(5) 4 4
Dy7 O9 Dy4 92.25(12) . 4
Dy5 O9 Dy4 87.96(12) 4 4
B4 O10 Li3 134.8(6) . .
B4 O10 Dy2 131.8(4) . 2_664
Li3 O10 Dy2 93.2(5) . 2_664
B4 O10 Dy1 89.1(3) . .
Li3 O10 Dy1 91.0(5) . .
Dy2 O10 Dy1 95.22(14) 2_664 .
B4 O10 K1 90.0(3) . .
Li3 O10 K1 79.4(4) . .
Dy2 O10 K1 96.08(14) 2_664 .
Dy1 O10 K1 165.56(17) . .
B4 O11 Li2 122.3(5) . .
B4 O11 Dy5 139.8(4) . .
Li2 O11 Dy5 97.7(5) . .
B4 O11 Dy4 90.9(3) . .
Li2 O11 Dy4 89.5(5) . .
Dy5 O11 Dy4 93.64(14) . .
B4 O11 K1 86.5(3) . .
Li2 O11 K1 75.3(4) . .
Dy5 O11 K1 101.17(15) . .
Dy4 O11 K1 159.95(17) . .
B4 O12 Dy1 93.7(3) . .
B4 O12 Dy4 96.6(3) . .
Dy1 O12 Dy4 159.4(2) . .
B4 O12 K1 94.8(3) . 1_545
Dy1 O12 K1 82.38(13) . 1_545
Dy4 O12 K1 79.07(13) . 1_545
B5 O13 Dy7 147.2(4) . .
B5 O13 Dy6 92.8(3) . .
Dy7 O13 Dy6 108.49(17) . .
B5 O13 Li1 133.8(5) . .
Dy7 O13 Li1 76.2(3) . .
Dy6 O13 Li1 78.8(3) . .
B5 O13 K3 87.3(3) . 4_554
Dy7 O13 K3 90.71(14) . 4_554
Dy6 O13 K3 141.4(2) . 4_554
Li1 O13 K3 73.6(4) . 4_554
B5 O14 Dy6 172.3(4) . 1_545
B5 O14 Dy1 90.1(3) . .
Dy6 O14 Dy1 96.62(15) 1_545 .
B5 O14 K3 87.2(3) . 4_554
Dy6 O14 K3 91.72(14) 1_545 4_554
Dy1 O14 K3 127.0(2) . 4_554
B5 O14 K2 88.1(4) . .
Dy6 O14 K2 84.74(14) 1_545 .
Dy1 O14 K2 127.97(17) . .
K3 O14 K2 104.86(13) 4_554 .
B5 O15 Li3 155.0(5) . .
B5 O15 Dy6 92.1(3) . .
Li3 O15 Dy6 82.2(4) . .
B5 O15 Dy1 91.0(3) . .
Li3 O15 Dy1 85.1(4) . .
Dy6 O15 Dy1 156.37(19) . .
B5 O15 Dy5 122.0(4) . 2_665
Li3 O15 Dy5 83.0(4) . 2_665
Dy6 O15 Dy5 97.03(14) . 2_665
Dy1 O15 Dy5 101.11(14) . 2_665
B6 O16 Dy5 166.7(5) . .
B6 O16 Dy1 84.2(4) . 2_664
Dy5 O16 Dy1 93.90(19) . 2_664
B6 O16 K1 85.6(4) . .
Dy5 O16 K1 99.6(2) . .
Dy1 O16 K1 161.2(2) 2_664 .
B6 O17 Dy4 154.8(4) 1_545 .
B6 O17 Dy5 96.9(3) 1_545 .
Dy4 O17 Dy5 99.13(15) . .
B6 O17 K1 93.0(3) 1_545 1_545
Dy4 O17 K1 96.24(14) . 1_545
Dy5 O17 K1 118.66(16) . 1_545
B6 O18 Li3 153.4(6) 1_545 2_664
B6 O18 Dy1 99.9(3) 1_545 2_654
Li3 O18 Dy1 93.0(4) 2_664 2_654
B6 O18 Dy6 118.5(3) 1_545 2_664
Li3 O18 Dy6 84.8(5) 2_664 2_664
Dy1 O18 Dy6 88.43(13) 2_654 2_664
B6 O18 Dy5 84.6(3) 1_545 .
Li3 O18 Dy5 83.9(4) 2_664 .
Dy1 O18 Dy5 174.85(18) 2_654 .
Dy6 O18 Dy5 87.18(13) 2_664 .
B7 O19 Dy2 176.0(5) 1_545 .
B7 O19 K1 85.9(3) 1_545 2_665
Dy2 O19 K1 98.14(18) . 2_665
B7 O19 K3 86.0(3) 1_545 .
Dy2 O19 K3 89.99(16) . .
K1 O19 K3 166.3(2) 2_665 .
B7 O19 K2 90.6(4) 1_545 .
Dy2 O19 K2 91.01(19) . .
K1 O19 K2 65.63(14) 2_665 .
K3 O19 K2 103.41(16) . .
B7 O20 Dy1 152.4(4) . 2_665
B7 O20 Dy2 97.1(3) . .
Dy1 O20 Dy2 101.98(16) 2_665 .
B7 O20 K1 86.0(3) . 2_675
Dy1 O20 K1 98.25(15) 2_665 2_675
Dy2 O20 K1 126.37(19) . 2_675
B7 O21 Li1 131.3(6) . 4
B7 O21 Dy3 143.2(4) . .
Li1 O21 Dy3 83.5(4) 4 .
B7 O21 Dy2 91.1(3) . .
Li1 O21 Dy2 84.8(4) 4 .
Dy3 O21 Dy2 105.62(16) . .
B7 O21 K3 89.0(3) . 1_565
Li1 O21 K3 74.4(4) 4 1_565
Dy3 O21 K3 90.57(13) . 1_565
Dy2 O21 K3 152.08(19) . 1_565
B8 O22 Dy7 170.4(4) . .
B8 O22 Dy4 92.4(3) . 4
Dy7 O22 Dy4 94.27(14) . 4
B8 O22 K2 88.8(3) . .
Dy7 O22 K2 95.16(15) . .
Dy4 O22 K2 111.27(16) 4 .
B8 O22 K3 81.7(3) . 4_554
Dy7 O22 K3 88.80(13) . 4_554
Dy4 O22 K3 140.13(18) 4 4_554
K2 O22 K3 107.99(14) . 4_554
B8 O23 Li1 135.5(5) 1_565 .
B8 O23 Dy7 91.8(3) 1_565 .
Li1 O23 Dy7 82.8(4) . .
B8 O23 Dy6 136.2(3) 1_565 .
Li1 O23 Dy6 87.7(4) . .
Dy7 O23 Dy6 102.57(14) . .
B8 O23 K3 91.7(3) 1_565 4_564
Li1 O23 K3 76.9(4) . 4_564
Dy7 O23 K3 154.22(18) . 4_564
Dy6 O23 K3 92.36(13) . 4_564
B8 O24 Li2 159.7(5) 1_565 4
B8 O24 Dy7 91.7(3) 1_565 .
Li2 O24 Dy7 84.0(4) 4 .
B8 O24 Dy3 115.9(3) 1_565 .
Li2 O24 Dy3 84.1(4) 4 .
Dy7 O24 Dy3 90.51(14) . .
B8 O24 Dy4 94.8(3) 1_565 4_565
Li2 O24 Dy4 89.6(4) 4 4_565
Dy7 O24 Dy4 173.49(18) . 4_565
Dy3 O24 Dy4 87.38(13) . 4_565
B9 O25 Dy3 173.1(4) . 1_545
B9 O25 Dy4 90.0(3) . 4
Dy3 O25 Dy4 96.91(14) 1_545 4
B9 O25 K3 82.6(3) . .
Dy3 O25 K3 92.46(15) 1_545 .
Dy4 O25 K3 128.92(17) 4 .
B9 O25 K2 90.7(3) . .
Dy3 O25 K2 87.14(13) 1_545 .
Dy4 O25 K2 114.56(17) 4 .
K3 O25 K2 115.99(14) . .
B9 O26 Li1 143.7(5) . 4
B9 O26 Dy3 91.7(3) . .
Li1 O26 Dy3 76.2(4) 4 .
B9 O26 Dy2 135.0(3) . .
Li1 O26 Dy2 81.3(3) 4 .
Dy3 O26 Dy2 106.10(15) . .
B9 O26 K3 90.5(3) . .
Li1 O26 K3 83.4(4) 4 .
Dy3 O26 K3 148.24(18) . .
Dy2 O26 K3 94.40(13) . .
B9 O27 Li2 157.5(5) . 4
B9 O27 Dy4 91.1(3) . 4
Li2 O27 Dy4 86.8(3) 4 4
B9 O27 Dy3 91.2(3) . .
Li2 O27 Dy3 85.0(3) 4 .
Dy4 O27 Dy3 163.85(18) 4 .
B9 O27 Dy7 121.3(3) . .
Li2 O27 Dy7 81.2(4) 4 .
Dy4 O27 Dy7 98.44(14) 4 .
Dy3 O27 Dy7 94.05(13) . .
O1 B1 O2 126.1(5) . .
O1 B1 O3 116.9(5) . .
O2 B1 O3 117.0(5) . .
O1 B1 Dy6 58.2(3) . .
O2 B1 Dy6 175.6(4) . .
O3 B1 Dy6 58.7(3) . .
O1 B1 Dy3 174.2(4) . 4_554
O2 B1 Dy3 59.8(3) . 4_554
O3 B1 Dy3 57.3(3) . 4_554
Dy6 B1 Dy3 116.0(2) . 4_554
O1 B1 K1 65.2(3) . .
O2 B1 K1 61.7(3) . .
O3 B1 K1 169.1(4) . .
Dy6 B1 K1 122.3(2) . .
Dy3 B1 K1 120.4(2) 4_554 .
O4 B2 O5 123.7(5) . .
O4 B2 O6 119.3(5) . .
O5 B2 O6 116.9(5) . .
O4 B2 K2 142.4(4) . 1_565
O5 B2 K2 68.4(3) . 1_565
O6 B2 K2 62.8(3) . 1_565
O4 B2 K2 49.8(3) . .
O5 B2 K2 95.4(3) . .
O6 B2 K2 125.9(4) . .
K2 B2 K2 163.4(2) 1_565 .
O7 B3 O8 120.8(5) . .
O7 B3 O9 119.4(5) . .
O8 B3 O9 119.8(5) . .
O7 B3 Dy7 59.8(3) . .
O8 B3 Dy7 175.0(4) . .
O9 B3 Dy7 59.8(2) . .
O7 B3 Dy5 178.2(4) . 4
O8 B3 Dy5 60.8(3) . 4
O9 B3 Dy5 59.0(2) . 4
Dy7 B3 Dy5 118.7(2) . 4
O7 B3 Dy2 59.2(3) . 4_554
O8 B3 Dy2 61.8(3) . 4_554
O9 B3 Dy2 175.5(4) . 4_554
Dy7 B3 Dy2 118.97(19) . 4_554
Dy5 B3 Dy2 122.36(19) 4 4_554
O10 B4 O11 126.0(5) . .
O10 B4 O12 118.1(5) . .
O11 B4 O12 115.9(5) . .
O10 B4 Dy1 61.9(3) . .
O11 B4 Dy1 166.4(4) . .
O12 B4 Dy1 57.1(3) . .
O10 B4 Dy4 171.1(4) . .
O11 B4 Dy4 60.8(3) . .
O12 B4 Dy4 55.2(3) . .
Dy1 B4 Dy4 110.3(2) . .
O10 B4 K1 63.9(3) . .
O11 B4 K1 67.3(3) . .
O12 B4 K1 157.8(4) . .
Dy1 B4 K1 124.1(2) . .
Dy4 B4 K1 124.65(19) . .
O13 B5 O14 126.6(5) . .
O13 B5 O15 116.4(5) . .
O14 B5 O15 117.0(5) . .
O13 B5 Dy1 162.4(5) . .
O14 B5 Dy1 60.9(3) . .
O15 B5 Dy1 58.8(3) . .
O13 B5 Dy6 58.6(3) . .
O14 B5 Dy6 173.5(4) . .
O15 B5 Dy6 57.9(3) . .
Dy1 B5 Dy6 112.9(2) . .
O13 B5 K3 67.4(3) . 4_554
O14 B5 K3 67.3(3) . 4_554
O15 B5 K3 148.4(4) . 4_554
Dy1 B5 K3 107.37(19) . 4_554
Dy6 B5 K3 114.5(2) . 4_554
O13 B5 K2 89.2(4) . .
O14 B5 K2 67.6(3) . .
O15 B5 K2 116.7(4) . .
Dy1 B5 K2 108.16(19) . .
Dy6 B5 K2 117.8(2) . .
K3 B5 K2 94.21(15) 4_554 .
O16 B6 O17 122.5(6) . 1_565
O16 B6 O18 119.5(5) . 1_565
O17 B6 O18 118.0(5) 1_565 1_565
O16 B6 Dy5 157.6(4) . 1_565
O17 B6 Dy5 55.0(3) 1_565 1_565
O18 B6 Dy5 67.1(3) 1_565 1_565
O16 B6 Dy1 69.2(4) . 2_664
O17 B6 Dy1 161.8(4) 1_565 2_664
O18 B6 Dy1 53.3(3) 1_565 2_664
Dy5 B6 Dy1 120.3(2) 1_565 2_664
O16 B6 K1 69.1(4) . .
O17 B6 K1 61.3(3) 1_565 .
O18 B6 K1 148.1(4) 1_565 .
Dy5 B6 K1 94.34(16) 1_565 .
Dy1 B6 K1 135.5(2) 2_664 .
O19 B7 O20 121.5(5) 1_565 .
O19 B7 O21 124.1(5) 1_565 .
O20 B7 O21 114.2(5) . .
O19 B7 Dy2 170.1(4) 1_565 .
O20 B7 Dy2 54.5(3) . .
O21 B7 Dy2 60.0(3) . .
O19 B7 K1 68.1(3) 1_565 2_675
O20 B7 K1 67.2(3) . 2_675
O21 B7 K1 136.0(4) . 2_675
Dy2 B7 K1 102.57(17) . 2_675
O19 B7 K3 69.3(3) 1_565 1_565
O20 B7 K3 149.8(4) . 1_565
O21 B7 K3 65.3(3) . 1_565
Dy2 B7 K3 119.04(19) . 1_565
K1 B7 K3 136.1(2) 2_675 1_565
O19 B7 K2 67.3(4) 1_565 1_565
O20 B7 K2 116.5(4) . 1_565
O21 B7 K2 84.7(3) . 1_565
Dy2 B7 K2 105.57(17) . 1_565
K1 B7 K2 60.10(11) 2_675 1_565
K3 B7 K2 93.64(14) 1_565 1_565
O22 B8 O23 125.9(5) . 1_545
O22 B8 O24 117.3(5) . 1_545
O23 B8 O24 116.6(5) 1_545 1_545
O22 B8 Dy7 169.9(4) . 1_545
O23 B8 Dy7 58.8(3) 1_545 1_545
O24 B8 Dy7 58.2(3) 1_545 1_545
O22 B8 Dy4 60.9(3) . 4
O23 B8 Dy4 171.2(4) 1_545 4
O24 B8 Dy4 57.3(3) 1_545 4
Dy7 B8 Dy4 115.51(19) 1_545 4
O22 B8 K3 72.6(3) . 4_554
O23 B8 K3 61.8(3) 1_545 4_554
O24 B8 K3 151.6(4) 1_545 4_554
Dy7 B8 K3 115.84(19) 1_545 4_554
Dy4 B8 K3 119.79(18) 4 4_554
O22 B8 K2 65.8(3) . .
O23 B8 K2 93.1(3) 1_545 .
O24 B8 K2 109.6(3) 1_545 .
Dy7 B8 K2 106.34(17) 1_545 .
Dy4 B8 K2 95.10(16) 4 .
K3 B8 K2 98.74(16) 4_554 .
O25 B9 O26 126.0(5) . .
O25 B9 O27 116.6(5) . .
O26 B9 O27 117.3(5) . .
O25 B9 Dy4 60.6(3) . 4
O26 B9 Dy4 162.0(4) . 4
O27 B9 Dy4 58.4(3) . 4
O25 B9 Dy3 175.0(4) . .
O26 B9 Dy3 58.8(3) . .
O27 B9 Dy3 58.6(2) . .
Dy4 B9 Dy3 115.2(2) 4 .
O25 B9 K3 70.8(3) . .
O26 B9 K3 62.4(3) . .
O27 B9 K3 148.4(4) . .
Dy4 B9 K3 111.10(19) 4 .
Dy3 B9 K3 113.9(2) . .
O25 B9 K2 64.9(3) . .
O26 B9 K2 101.0(3) . .
O27 B9 K2 107.1(4) . .
Dy4 B9 K2 96.83(18) 4 .
Dy3 B9 K2 114.30(19) . .
K3 B9 K2 103.71(17) . .
O7 Li1 O3 163.3(10) . .
O7 Li1 O21 98.2(6) . 4_554
O3 Li1 O21 95.3(6) . 4_554
O7 Li1 O23 94.6(6) . .
O3 Li1 O23 87.8(5) . .
O21 Li1 O23 117.5(8) 4_554 .
O7 Li1 O26 86.4(6) . 4_554
O3 Li1 O26 87.8(6) . 4_554
O21 Li1 O26 74.2(4) 4_554 4_554
O23 Li1 O26 167.9(8) . 4_554
O7 Li1 O13 84.1(5) . .
O3 Li1 O13 81.7(5) . .
O21 Li1 O13 174.3(8) 4_554 .
O23 Li1 O13 67.4(4) . .
O26 Li1 O13 100.7(6) 4_554 .
O7 Li1 Dy3 132.1(6) . 4_554
O3 Li1 Dy3 52.4(3) . 4_554
O21 Li1 Dy3 51.9(3) 4_554 4_554
O23 Li1 Dy3 130.8(6) . 4_554
O26 Li1 Dy3 52.7(3) 4_554 4_554
O13 Li1 Dy3 122.9(5) . 4_554
O7 Li1 Dy7 51.7(3) . .
O3 Li1 Dy7 120.4(5) . .
O21 Li1 Dy7 139.2(6) 4_554 .
O23 Li1 Dy7 51.5(3) . .
O26 Li1 Dy7 122.4(6) 4_554 .
O13 Li1 Dy7 45.9(2) . .
Dy3 Li1 Dy7 168.6(6) 4_554 .
O7 Li1 K3 128.9(7) . 4_564
O3 Li1 K3 66.1(4) . 4_564
O21 Li1 K3 65.6(5) 4_554 4_564
O23 Li1 K3 59.2(4) . 4_564
O26 Li1 K3 128.5(5) 4_554 4_564
O13 Li1 K3 117.0(4) . 4_564
Dy3 Li1 K3 77.0(3) 4_554 4_564
Dy7 Li1 K3 109.1(5) . 4_564
O7 Li1 Dy2 53.9(3) . 4_554
O3 Li1 Dy2 130.6(6) . 4_554
O21 Li1 Dy2 53.5(3) 4_554 4_554
O23 Li1 Dy2 138.5(6) . 4_554
O26 Li1 Dy2 50.2(3) 4_554 4_554
O13 Li1 Dy2 125.4(6) . 4_554
Dy3 Li1 Dy2 79.1(3) 4_554 4_554
Dy7 Li1 Dy2 105.6(4) . 4_554
K3 Li1 Dy2 116.6(5) 4_564 4_554
O7 Li1 Dy6 125.2(6) . .
O3 Li1 Dy6 46.9(3) . .
O21 Li1 Dy6 132.9(6) 4_554 .
O23 Li1 Dy6 49.3(3) . .
O26 Li1 Dy6 120.9(6) 4_554 .
O13 Li1 Dy6 47.2(2) . .
Dy3 Li1 Dy6 99.3(3) 4_554 .
Dy7 Li1 Dy6 74.2(3) . .
K3 Li1 Dy6 72.5(3) 4_564 .
Dy2 Li1 Dy6 169.7(6) 4_554 .
O7 Li1 K3 57.7(5) . 4_554
O3 Li1 K3 106.7(6) . 4_554
O21 Li1 K3 120.1(6) 4_554 4_554
O23 Li1 K3 118.3(5) . 4_554
O26 Li1 K3 52.6(4) 4_554 4_554
O13 Li1 K3 56.8(3) . 4_554
Dy3 Li1 K3 101.9(5) 4_554 4_554
Dy7 Li1 K3 70.7(3) . 4_554
K3 Li1 K3 171.9(4) 4_564 4_554
Dy2 Li1 K3 70.7(3) 4_554 4_554
Dy6 Li1 K3 99.9(4) . 4_554
O11 Li2 O2 107.0(6) . .
O11 Li2 O9 80.4(5) . 4_554
O2 Li2 O9 167.6(8) . 4_554
O11 Li2 O24 172.1(8) . 4_554
O2 Li2 O24 78.3(4) . 4_554
O9 Li2 O24 93.4(5) 4_554 4_554
O11 Li2 O27 93.1(7) . 4_554
O2 Li2 O27 90.0(6) . 4_554
O9 Li2 O27 79.6(5) 4_554 4_554
O24 Li2 O27 80.9(4) 4_554 4_554
O11 Li2 K1 66.1(4) . .
O2 Li2 K1 62.9(4) . .
O9 Li2 K1 129.4(5) 4_554 .
O24 Li2 K1 121.8(6) 4_554 .
O27 Li2 K1 136.1(6) 4_554 .
O11 Li2 Dy7 120.9(6) . 4_554
O2 Li2 Dy7 116.4(5) . 4_554
O9 Li2 Dy7 51.6(3) 4_554 4_554
O24 Li2 Dy7 51.2(3) 4_554 4_554
O27 Li2 Dy7 51.1(3) 4_554 4_554
K1 Li2 Dy7 171.5(6) . 4_554
O11 Li2 Dy3 125.9(7) . 4_554
O2 Li2 Dy3 49.3(3) . 4_554
O9 Li2 Dy3 118.4(5) 4_554 4_554
O24 Li2 Dy3 53.1(3) 4_554 4_554
O27 Li2 Dy3 48.9(3) 4_554 4_554
K1 Li2 Dy3 112.0(4) . 4_554
Dy7 Li2 Dy3 68.7(3) 4_554 4_554
O11 Li2 Dy4 52.6(4) . .
O2 Li2 Dy4 122.1(7) . .
O9 Li2 Dy4 54.3(4) 4_554 .
O24 Li2 Dy4 119.8(6) 4_554 .
O27 Li2 Dy4 47.6(3) 4_554 .
K1 Li2 Dy4 117.4(4) . .
Dy7 Li2 Dy4 70.6(3) 4_554 .
Dy3 Li2 Dy4 95.5(4) 4_554 .
O11 Li2 Dy5 45.0(3) . .
O2 Li2 Dy5 141.6(5) . .
O9 Li2 Dy5 50.3(3) 4_554 .
O24 Li2 Dy5 133.1(6) 4_554 .
O27 Li2 Dy5 113.4(5) 4_554 .
K1 Li2 Dy5 79.7(3) . .
Dy7 Li2 Dy5 101.9(4) 4_554 .
Dy3 Li2 Dy5 162.2(6) 4_554 .
Dy4 Li2 Dy5 66.8(2) . .
O11 Li2 Dy4 137.9(6) . 1_565
O2 Li2 Dy4 45.3(3) . 1_565
O9 Li2 Dy4 133.9(6) 4_554 1_565
O24 Li2 Dy4 49.9(3) 4_554 1_565
O27 Li2 Dy4 113.8(4) 4_554 1_565
K1 Li2 Dy4 72.2(3) . 1_565
Dy7 Li2 Dy4 101.1(3) 4_554 1_565
Dy3 Li2 Dy4 65.5(2) 4_554 1_565
Dy4 Li2 Dy4 161.1(5) . 1_565
Dy5 Li2 Dy4 132.2(5) . 1_565
O1 Li3 O10 99.5(7) . .
O1 Li3 O18 78.4(5) . 2_665
O10 Li3 O18 173.5(10) . 2_665
O1 Li3 O8 164.7(10) . 3_565
O10 Li3 O8 80.7(5) . 3_565
O18 Li3 O8 99.6(6) 2_665 3_565
O1 Li3 O15 88.6(6) . .
O10 Li3 O15 90.3(6) . .
O18 Li3 O15 83.6(6) 2_665 .
O8 Li3 O15 76.2(5) 3_565 .
O1 Li3 K1 63.2(4) . .
O10 Li3 K1 61.2(4) . .
O18 Li3 K1 122.2(6) 2_665 .
O8 Li3 K1 128.0(7) 3_565 .
O15 Li3 K1 132.9(6) . .
O1 Li3 Dy6 48.3(4) . .
O10 Li3 Dy6 119.4(7) . .
O18 Li3 Dy6 54.6(4) 2_665 .
O8 Li3 Dy6 118.3(7) 3_565 .
O15 Li3 Dy6 49.0(3) . .
K1 Li3 Dy6 111.1(4) . .
O1 Li3 Dy5 117.4(6) . 2_665
O10 Li3 Dy5 120.4(6) . 2_665
O18 Li3 Dy5 56.5(4) 2_665 2_665
O8 Li3 Dy5 51.9(4) 3_565 2_665
O15 Li3 Dy5 49.3(3) . 2_665
K1 Li3 Dy5 177.8(6) . 2_665
Dy6 Li3 Dy5 69.7(3) . 2_665
O1 Li3 Dy2 136.7(7) . 2_664
O10 Li3 Dy2 47.6(3) . 2_664
O18 Li3 Dy2 137.3(7) 2_665 2_664
O8 Li3 Dy2 53.2(3) 3_565 2_664
O15 Li3 Dy2 114.4(5) . 2_664
K1 Li3 Dy2 74.8(3) . 2_664
Dy6 Li3 Dy2 162.4(6) . 2_664
Dy5 Li3 Dy2 105.0(4) 2_665 2_664
O1 Li3 Dy1 116.8(6) . .
O10 Li3 Dy1 50.3(3) . .
O18 Li3 Dy1 125.1(7) 2_665 .
O8 Li3 Dy1 52.0(4) 3_565 .
O15 Li3 Dy1 47.6(3) . .
K1 Li3 Dy1 110.7(4) . .
Dy6 Li3 Dy1 94.7(4) . .
Dy5 Li3 Dy1 71.1(3) 2_665 .
Dy2 Li3 Dy1 67.8(3) 2_664 .
O1 Li3 Dy1 46.9(3) . 1_565
O10 Li3 Dy1 133.9(6) . 1_565
O18 Li3 Dy1 48.4(3) 2_665 1_565
O8 Li3 Dy1 140.7(7) 3_565 1_565
O15 Li3 Dy1 114.6(5) . 1_565
K1 Li3 Dy1 74.0(3) . 1_565
Dy6 Li3 Dy1 66.2(3) . 1_565
Dy5 Li3 Dy1 104.8(4) 2_665 1_565
Dy2 Li3 Dy1 130.9(5) 2_664 1_565
Dy1 Li3 Dy1 160.3(5) . 1_565

loop_
_geom_bond_atom_site_label_1
_geom_bond_atom_site_label_2
_geom_bond_distance
_geom_bond_site_symmetry_2
Dy1 O20 2.245(4) 2_664
Dy1 O12 2.369(4) .
Dy1 O15 2.394(4) .
Dy1 O1 2.410(4) 1_545
Dy1 O14 2.446(4) .
Dy1 O18 2.456(4) 2_655
Dy1 O10 2.484(4) .
Dy1 O8 2.546(5) 3_565
Dy1 B5 2.799(6) .
Dy1 B4 2.815(6) .
Dy1 O16 2.836(7) 2_665
Dy1 B6 3.018(6) 2_665
Dy2 O19 2.202(4) .
Dy2 O4 2.326(5) .
Dy2 O20 2.362(4) .
Dy2 O10 2.364(4) 2_665
Dy2 O26 2.402(4) .
Dy2 O21 2.495(4) .
Dy2 O7 2.498(4) 4
Dy2 O8 2.561(4) 4
Dy2 B7 2.881(6) .
Dy2 B3 2.905(6) 4
Dy2 Li1 3.090(12) 4
Dy2 Li3 3.193(15) 2_665
Dy3 O5 2.256(4) .
Dy3 O25 2.269(4) 1_565
Dy3 O21 2.310(4) .
Dy3 O3 2.329(4) 4
Dy3 O27 2.382(4) .
Dy3 O26 2.389(4) .
Dy3 O2 2.389(4) 4
Dy3 O24 2.534(4) .
Dy3 B1 2.765(6) 4
Dy3 B9 2.790(6) .
Dy3 Li1 2.918(13) 4
Dy3 Li2 3.151(13) 4
Dy4 O17 2.235(4) .
Dy4 O27 2.356(4) 4_554
Dy4 O2 2.384(4) 1_545
Dy4 O12 2.395(4) .
Dy4 O25 2.409(4) 4_554
Dy4 O11 2.529(4) .
Dy4 O24 2.537(4) 4_544
Dy4 O9 2.597(4) 4_554
Dy4 O22 2.625(4) 4_554
Dy4 B9 2.765(6) 4_554
Dy4 B4 2.897(6) .
Dy4 B8 3.002(6) 4_554
Dy5 O16 2.240(5) .
Dy5 O11 2.290(4) .
Dy5 O17 2.385(4) .
Dy5 O6 2.394(4) 2_664
Dy5 O15 2.437(4) 2_664
Dy5 O9 2.467(3) 4_554
Dy5 O8 2.511(4) 4_554
Dy5 O18 2.675(4) .
Dy5 B3 2.875(5) 4_554
Dy5 B6 2.892(5) 1_545
Dy5 Li3 3.191(15) 2_664
Dy5 Li2 3.207(12) .
Dy6 O14 2.245(4) 1_565
Dy6 O6 2.293(4) .
Dy6 O1 2.345(4) .
Dy6 O3 2.356(4) .
Dy6 O15 2.390(4) .
Dy6 O13 2.410(4) .
Dy6 O23 2.447(4) .
Dy6 O18 2.569(4) 2_665
Dy6 B1 2.758(6) .
Dy6 B5 2.820(6) .
Dy6 Li3 3.137(16) .
Dy6 Li1 3.223(12) .
Dy7 O13 2.251(4) .
Dy7 O22 2.273(4) .
Dy7 O24 2.385(4) .
Dy7 O7 2.390(4) .
Dy7 O9 2.391(3) .
Dy7 O5 2.393(4) .
Dy7 O27 2.395(4) .
Dy7 O23 2.402(4) .
Dy7 B3 2.767(6) .
Dy7 B8 2.806(6) 1_565
Dy7 Li2 3.042(12) 4
Dy7 Li1 3.045(13) .
K1 O2 2.767(4) .
K1 O17 2.778(4) 1_565
K1 O10 2.789(4) .
K1 O20 2.832(5) 2_674
K1 O19 2.851(6) 2_664
K1 O1 2.851(4) .
K1 O11 2.869(5) .
K1 O16 2.965(7) .
K1 Li2 3.036(13) .
K1 B7 3.064(6) 2_674
K1 B4 3.105(6) .
K1 Li3 3.129(15) .
K2 O4 2.617(5) .
K2 O6 2.848(5) 1_545
K2 O22 2.867(5) .
K2 O25 2.971(5) .
K2 O5 2.985(5) 1_545
K2 O14 3.047(5) .
K2 B8 3.143(6) .
K2 B2 3.202(7) 1_545
K2 B2 3.277(7) .
K2 B9 3.281(6) .
K2 B5 3.294(7) .
K2 O19 3.302(7) .
K3 O26 2.673(4) .
K3 O23 2.719(4) 4_545
K3 O7 2.831(4) 4
K3 O25 2.874(5) .
K3 O14 2.915(4) 4
K3 O13 2.915(5) 4
K3 O21 2.916(5) 1_545
K3 O3 2.931(5) 4_545
K3 O22 2.974(5) 4
K3 O19 3.009(5) .
K3 B9 3.017(7) .
K3 B8 3.084(6) 4
O1 B1 1.362(7) .
O1 Li3 1.982(14) .
O2 B1 1.365(7) .
O2 Li2 1.967(13) .
O3 B1 1.402(7) .
O3 Li1 2.052(13) .
O4 B2 1.351(8) .
O5 B2 1.376(7) .
O6 B2 1.387(7) .
O7 B3 1.369(7) .
O7 Li1 1.919(13) .
O8 B3 1.372(7) .
O8 Li3 2.048(14) 3_465
O9 B3 1.376(7) .
O9 Li2 2.073(13) 4
O10 B4 1.364(7) .
O10 Li3 2.020(15) .
O11 B4 1.375(7) .
O11 Li2 1.960(12) .
O12 B4 1.375(7) .
O13 B5 1.349(7) .
O13 Li1 2.657(15) .
O14 B5 1.356(7) .
O15 B5 1.409(7) .
O15 Li3 2.380(17) .
O16 B6 1.358(7) .
O17 B6 1.376(7) 1_545
O18 B6 1.380(7) 1_545
O18 Li3 2.048(16) 2_664
O19 B7 1.344(7) 1_545
O20 B7 1.384(7) .
O21 B7 1.395(7) .
O21 Li1 2.062(15) 4
O22 B8 1.351(7) .
O23 B8 1.376(7) 1_565
O23 Li1 2.197(15) .
O24 B8 1.409(7) 1_565
O24 Li2 2.152(12) 4
O25 B9 1.360(7) .
O26 B9 1.374(7) .
O26 Li1 2.339(16) 4
O27 B9 1.405(7) .
O27 Li2 2.279(17) 4
